data_2202796
loop_
_publ_author_name
'Nagarajan Vembu'
'Maruthai Nallu'
'Elinor C. Spencer'
'Judith A. K. Howard'

_publ_section_title
;
 Methyl 4-(3-nitrobenzenesulfonyloxy)benzoate
;
_journal_issue 8
_journal_name_full 'Acta Crystallographica Section E'
_journal_page_first o1216
_journal_page_last o1219
_journal_paper_doi 10.1107/S1600536803015976
_journal_volume 59
_journal_year 2003
_chemical_formula_iupac 'C14 H11 N O7 S'
_chemical_formula_moiety 'C14 H11 N O7 S'
_chemical_formula_sum 'C14 H11 N O7 S'
_chemical_formula_weight 337.30
_chemical_melting_point 374.5(5)
_chemical_name_common 'methyl 4-(3-nitrobenzenesulfonyloxy)benzoate'
_chemical_name_systematic
;
methyl 4-(3-nitrobenzenesulfonyloxy)benzoate
;
_space_group_IT_number 14
_symmetry_cell_setting monoclinic
_symmetry_space_group_name_Hall '-P 2ybc'
_symmetry_space_group_name_H-M 'P 1 21/c 1'
_atom_sites_solution_hydrogens difmap
_atom_sites_solution_primary direct
_atom_sites_solution_secondary difmap
_audit_creation_method SHELXL-97
_cell_angle_alpha 90.00
_cell_angle_beta 90.257(5)
_cell_angle_gamma 90.00
_cell_formula_units_Z 4
_cell_length_a 11.125(2)
_cell_length_b 9.643(2)
_cell_length_c 13.236(3)
_cell_measurement_reflns_used 928
_cell_measurement_temperature 120(2)
_cell_measurement_theta_max 27.100
_cell_measurement_theta_min 3.188
_cell_volume 1419.9(5)
_computing_cell_refinement SMART
_computing_data_collection 'SMART (Bruker, 1998)'
_computing_data_reduction 'SAINT (Bruker, 1998)'
_computing_molecular_graphics SHELXTL
_computing_publication_material SHELXTL
_computing_structure_refinement SHELXTL
_computing_structure_solution 'SHELXTL (Sheldrick, 1998)'
_diffrn_ambient_temperature 120(2)
_diffrn_detector_area_resol_mean 8
_diffrn_measured_fraction_theta_full 0.993
_diffrn_measured_fraction_theta_max 0.993
_diffrn_measurement_device_type 'Bruker Proteum M'
_diffrn_measurement_method \w
_diffrn_radiation_monochromator graphite
_diffrn_radiation_source 'Bede microsource'
_diffrn_radiation_type MoK\a
_diffrn_radiation_wavelength 0.71073
_diffrn_reflns_av_R_equivalents 0.0303
_diffrn_reflns_av_sigmaI/netI 0.0436
_diffrn_reflns_limit_h_max 14
_diffrn_reflns_limit_h_min -13
_diffrn_reflns_limit_k_max 9
_diffrn_reflns_limit_k_min -12
_diffrn_reflns_limit_l_max 15
_diffrn_reflns_limit_l_min -16
_diffrn_reflns_number 9472
_diffrn_reflns_theta_full 27.20
_diffrn_reflns_theta_max 27.20
_diffrn_reflns_theta_min 2.61
_diffrn_standards_decay_% 0
_diffrn_standards_interval_count 0
_diffrn_standards_interval_time 0
_diffrn_standards_number 0
_exptl_absorpt_coefficient_mu 0.267
_exptl_absorpt_correction_type none
_exptl_crystal_colour Colourless
_exptl_crystal_density_diffrn 1.578
_exptl_crystal_density_method 'not measured'
_exptl_crystal_description Block
_exptl_crystal_F_000 696
_exptl_crystal_size_max 0.22
_exptl_crystal_size_mid 0.13
_exptl_crystal_size_min 0.12
_refine_diff_density_max 0.384
_refine_diff_density_min -0.388
_refine_ls_extinction_method none
_refine_ls_goodness_of_fit_ref 0.952
_refine_ls_hydrogen_treatment refxyz
_refine_ls_matrix_type full
_refine_ls_number_parameters 241
_refine_ls_number_reflns 3150
_refine_ls_number_restraints 0
_refine_ls_restrained_S_all 0.952
_refine_ls_R_factor_all 0.0541
_refine_ls_R_factor_gt 0.0360
_refine_ls_shift/su_max <0.001
_refine_ls_shift/su_mean 0.000
_refine_ls_structure_factor_coef Fsqd
_refine_ls_weighting_details 'calc w = 1/[\s^2^(Fo^2^)+(0.0439P)^2^] where P = (Fo^2^+2Fc^2^)/3'
_refine_ls_weighting_scheme calc
_refine_ls_wR_factor_gt 0.0775
_refine_ls_wR_factor_ref 0.0823
_reflns_number_gt 2405
_reflns_number_total 3150
_reflns_threshold_expression I>2\s(I)
_cod_data_source_file ob6277.cif
_cod_data_source_block I
_cod_depositor_comments
;
The following automatic conversions were performed:
'_symmetry_cell_setting' value 'Monoclinic' changed to 'monoclinic'
according to '/home/saulius/struct/CIF-dictionaries/cif_core.dic'
dictionary named 'cif_core.dic' version 2.4.1 from 2010-06-29.

Automatic conversion script
Id: cif_fix_enum 1527 2010-12-29 10:47:43Z saulius 

The following automatic conversions were performed:

'_chemical_melting_point' value '374-375' was changed to '374.5(5)' -
the average value was taken and precision was estimated.

Automatic conversion script
Id: cif_fix_values 1646 2011-03-28 12:23:43Z adriana 

The following automatic conversions were performed:

'_chemical_melting_point' value '374-375' was changed to '374.5(5)' -
the average value was taken and precision was
estimated.

'_symmetry_cell_setting' value 'Monoclinic' changed to
'monoclinic' according to
/home/saulius/struct/CIF-dictionaries/cif_core.dic dictionary named
'cif_core.dic' version 2.4.1 from 2010-06-29.

Automatic conversion script
Id: cif_fix_values 1715 2011-07-08 13:25:40Z adriana 
;
_cod_original_sg_symbol_H-M 'P 21/c'
_cod_database_code 2202796
_cod_database_fobs_code 2202796

loop_
_symmetry_equiv_pos_as_xyz
'x, y, z'
'-x, y+1/2, -z+1/2'
'-x, -y, -z'
'x, -y-1/2, z-1/2'

loop_
_atom_site_label
_atom_site_fract_x
_atom_site_fract_y
_atom_site_fract_z
_atom_site_U_iso_or_equiv
_atom_site_adp_type
_atom_site_calc_flag
_atom_site_refinement_flags
_atom_site_occupancy
_atom_site_disorder_assembly
_atom_site_disorder_group
_atom_site_type_symbol
S1 0.26690(4) 0.22089(4) -0.11608(3) 0.01885(12) Uani d . 1 . . S
N1 0.45801(15) -0.00838(18) 0.19664(12) 0.0308(4) Uani d . 1 . . N
O1 0.53362(12) -0.00646(17) 0.26416(11) 0.0429(4) Uani d . 1 . . O
O2 0.37751(14) -0.09446(15) 0.18929(11) 0.0413(4) Uani d . 1 . . O
O3 0.22731(11) 0.08619(12) -0.14288(9) 0.0264(3) Uani d . 1 . . O
O4 0.29915(11) 0.31888(13) -0.19137(9) 0.0268(3) Uani d . 1 . . O
O5 0.15803(9) 0.27944(11) -0.05147(8) 0.0177(3) Uani d . 1 . . O
O6 0.10506(13) 0.80063(13) 0.23260(10) 0.0333(3) Uani d . 1 . . O
O7 0.10570(10) 0.90605(11) 0.08157(9) 0.0199(3) Uani d . 1 . . O
C1 0.46454(15) 0.10074(18) 0.11890(13) 0.0232(4) Uani d . 1 . . C
C2 0.55868(16) 0.1936(2) 0.12132(15) 0.0297(5) Uani d . 1 . . C
H2 0.6183(18) 0.1882(19) 0.1710(16) 0.036 Uiso d . 1 . . H
C3 0.56406(17) 0.2951(2) 0.04769(16) 0.0327(5) Uani d . 1 . . C
H3 0.6274(18) 0.362(2) 0.0479(16) 0.039 Uiso d . 1 . . H
C4 0.47614(16) 0.3041(2) -0.02634(15) 0.0257(4) Uani d . 1 . . C
H4 0.4790(17) 0.369(2) -0.0746(16) 0.031 Uiso d . 1 . . H
C5 0.38284(14) 0.20873(18) -0.02590(13) 0.0195(4) Uani d . 1 . . C
C6 0.37584(15) 0.10512(18) 0.04601(13) 0.0198(4) Uani d . 1 . . C
H6 0.3137(17) 0.0418(19) 0.0449(14) 0.024 Uiso d . 1 . . H
C7 0.16383(13) 0.41398(16) -0.00777(12) 0.0158(3) Uani d . 1 . . C
C8 0.18674(15) 0.42244(18) 0.09460(13) 0.0191(4) Uani d . 1 . . C
H8 0.2077(15) 0.3430(19) 0.1308(14) 0.023 Uiso d . 1 . . H
C9 0.17491(15) 0.54982(18) 0.14107(13) 0.0192(4) Uani d . 1 . . C
H9 0.1850(15) 0.5553(18) 0.2122(15) 0.023 Uiso d . 1 . . H
C10 0.14204(14) 0.66597(17) 0.08523(12) 0.0169(3) Uani d . 1 . . C
C11 0.12576(14) 0.65505(18) -0.01888(13) 0.0167(3) Uani d . 1 . . C
H11 0.1068(15) 0.7333(18) -0.0570(14) 0.020 Uiso d . 1 . . H
C12 0.13569(14) 0.52781(17) -0.06627(13) 0.0164(3) Uani d . 1 . . C
H12 0.1223(15) 0.5181(18) -0.1343(14) 0.020 Uiso d . 1 . . H
C13 0.11711(15) 0.79580(17) 0.14221(13) 0.0205(4) Uani d . 1 . . C
C14 0.07278(18) 1.03346(19) 0.13207(15) 0.0248(4) Uani d . 1 . . C
H14A 0.1358(17) 1.0643(19) 0.1784(15) 0.030 Uiso d . 1 . . H
H14B 0.0625(17) 1.1011(19) 0.0802(16) 0.030 Uiso d . 1 . . H
H14C -0.0028(18) 1.0212(19) 0.1657(15) 0.030 Uiso d . 1 . . H

loop_
_atom_site_aniso_label
_atom_site_aniso_U_11
_atom_site_aniso_U_22
_atom_site_aniso_U_33
_atom_site_aniso_U_12
_atom_site_aniso_U_13
_atom_site_aniso_U_23
S1 0.0209(2) 0.0209(2) 0.0148(2) 0.00241(17) 0.00100(16) -0.00222(17)
N1 0.0340(9) 0.0385(10) 0.0198(8) 0.0190(8) 0.0000(7) -0.0011(7)
O1 0.0337(7) 0.0690(11) 0.0259(8) 0.0200(7) -0.0049(6) 0.0063(7)
O2 0.0547(9) 0.0349(9) 0.0343(9) 0.0013(7) -0.0063(7) 0.0079(7)
O3 0.0326(7) 0.0236(7) 0.0228(7) 0.0017(5) -0.0034(5) -0.0075(5)
O4 0.0282(7) 0.0322(7) 0.0200(7) 0.0026(6) 0.0051(5) 0.0048(5)
O5 0.0175(6) 0.0165(6) 0.0192(6) -0.0004(5) 0.0017(5) -0.0025(5)
O6 0.0627(9) 0.0220(7) 0.0151(7) 0.0012(6) 0.0033(6) -0.0019(5)
O7 0.0275(6) 0.0147(6) 0.0174(6) 0.0004(5) 0.0011(5) -0.0002(5)
C1 0.0243(9) 0.0274(10) 0.0178(9) 0.0121(8) 0.0024(7) -0.0044(7)
C2 0.0213(9) 0.0406(12) 0.0271(11) 0.0106(8) -0.0044(8) -0.0088(9)
C3 0.0212(9) 0.0365(12) 0.0404(12) -0.0028(9) 0.0004(9) -0.0069(9)
C4 0.0226(9) 0.0266(11) 0.0279(11) 0.0008(8) 0.0035(8) 0.0006(8)
C5 0.0173(8) 0.0223(9) 0.0188(9) 0.0044(7) 0.0017(7) -0.0048(7)
C6 0.0205(8) 0.0204(9) 0.0184(9) 0.0045(7) 0.0030(7) -0.0040(7)
C7 0.0138(8) 0.0159(8) 0.0177(9) -0.0014(6) 0.0017(6) -0.0026(6)
C8 0.0208(8) 0.0188(9) 0.0178(9) 0.0017(7) -0.0021(7) 0.0039(7)
C9 0.0217(8) 0.0223(9) 0.0137(9) -0.0012(7) -0.0012(7) 0.0008(7)
C10 0.0156(8) 0.0191(9) 0.0159(9) -0.0020(7) 0.0009(6) -0.0003(7)
C11 0.0164(8) 0.0181(9) 0.0156(9) 0.0004(7) -0.0001(6) 0.0034(7)
C12 0.0146(8) 0.0221(9) 0.0126(8) -0.0007(7) 0.0006(6) -0.0001(7)
C13 0.0236(9) 0.0192(9) 0.0188(9) -0.0030(7) 0.0000(7) -0.0002(7)
C14 0.0320(10) 0.0161(9) 0.0263(11) -0.0002(8) 0.0022(9) -0.0011(8)

loop_
_atom_type_symbol
_atom_type_description
_atom_type_scat_dispersion_real
_atom_type_scat_dispersion_imag
_atom_type_scat_source
C C 0.0033 0.0016 'International Tables Vol C Tables 4.2.6.8 and 6.1.1.4'
H H 0.0000 0.0000 'International Tables Vol C Tables 4.2.6.8 and 6.1.1.4'
N N 0.0061 0.0033 'International Tables Vol C Tables 4.2.6.8 and 6.1.1.4'
O O 0.0106 0.0060 'International Tables Vol C Tables 4.2.6.8 and 6.1.1.4'
S S 0.1246 0.1234 'International Tables Vol C Tables 4.2.6.8 and 6.1.1.4'

loop_
_geom_angle_atom_site_label_1
_geom_angle_atom_site_label_2
_geom_angle_atom_site_label_3
_geom_angle
_geom_angle_publ_flag
O3 S1 O4 120.90(8) y
O3 S1 O5 102.93(7) y
O4 S1 O5 109.67(7) y
O3 S1 C5 109.59(8) y
O4 S1 C5 109.51(8) y
O5 S1 C5 102.53(7) y
O2 N1 O1 124.60(17) y
O2 N1 C1 117.83(16) y
O1 N1 C1 117.57(17) y
C7 O5 S1 120.64(9) y
C13 O7 C14 114.92(14) y
C6 C1 C2 122.55(18) ?
C6 C1 N1 118.26(17) ?
C2 C1 N1 119.19(16) ?
C1 C2 C3 118.62(18) ?
C1 C2 H2 121.2(12) ?
C3 C2 H2 120.2(12) ?
C2 C3 C4 120.72(19) ?
C2 C3 H3 120.6(13) ?
C4 C3 H3 118.6(13) ?
C3 C4 C5 118.81(18) ?
C3 C4 H4 121.6(13) ?
C5 C4 H4 119.6(13) ?
C6 C5 C4 121.78(17) ?
C6 C5 S1 118.20(13) ?
C4 C5 S1 119.99(14) ?
C1 C6 C5 117.52(17) ?
C1 C6 H6 121.7(12) ?
C5 C6 H6 120.8(12) ?
C12 C7 C8 123.01(15) ?
C12 C7 O5 119.23(14) ?
C8 C7 O5 117.47(14) ?
C7 C8 C9 118.20(16) ?
C7 C8 H8 120.1(12) ?
C9 C8 H8 121.7(12) ?
C8 C9 C10 120.37(16) ?
C8 C9 H9 118.7(11) ?
C10 C9 H9 120.8(11) ?
C9 C10 C11 119.85(16) ?
C9 C10 C13 117.24(15) ?
C11 C10 C13 122.76(15) ?
C12 C11 C10 120.36(16) ?
C12 C11 H11 119.4(11) ?
C10 C11 H11 120.2(11) ?
C7 C12 C11 118.06(16) ?
C7 C12 H12 120.4(11) ?
C11 C12 H12 121.5(11) ?
O6 C13 O7 123.65(16) ?
O6 C13 C10 123.86(16) ?
O7 C13 C10 112.46(14) ?
O7 C14 H14A 111.5(11) ?
O7 C14 H14B 106.1(12) ?
H14A C14 H14B 109.1(16) ?
O7 C14 H14C 109.5(11) ?
H14A C14 H14C 112.0(16) ?
H14B C14 H14C 108.4(16) ?

loop_
_geom_bond_atom_site_label_1
_geom_bond_atom_site_label_2
_geom_bond_site_symmetry_2
_geom_bond_distance
_geom_bond_publ_flag
S1 O3 . 1.4163(12) y
S1 O4 . 1.4206(13) y
S1 O5 . 1.5894(12) y
S1 C5 . 1.7573(17) y
N1 O2 . 1.225(2) y
N1 O1 . 1.225(2) y
N1 C1 . 1.474(2) y
O5 C7 . 1.4219(19) y
O6 C13 . 1.205(2) y
O7 C13 . 1.338(2) y
O7 C14 . 1.447(2) y
C1 C6 . 1.378(2) ?
C1 C2 . 1.378(3) ?
C2 C3 . 1.382(3) ?
C2 H2 . 0.93(2) ?
C3 C4 . 1.384(3) ?
C3 H3 . 0.95(2) ?
C4 C5 . 1.387(2) ?
C4 H4 . 0.89(2) ?
C5 C6 . 1.382(2) ?
C6 H6 . 0.922(18) ?
C7 C12 . 1.378(2) ?
C7 C8 . 1.380(2) ?
C8 C9 . 1.380(2) ?
C8 H8 . 0.932(18) ?
C9 C10 . 1.390(2) ?
C9 H9 . 0.949(19) ?
C10 C11 . 1.393(2) ?
C10 C13 . 1.488(2) ?
C11 C12 . 1.383(2) ?
C11 H11 . 0.932(18) ?
C12 H12 . 0.917(18) ?
C14 H14A . 0.98(2) ?
C14 H14B . 0.95(2) ?
C14 H14C . 0.96(2) ?

loop_
_geom_hbond_atom_site_label_D
_geom_hbond_atom_site_label_H
_geom_hbond_atom_site_label_A
_geom_hbond_site_symmetry_A
_geom_hbond_distance_DH
_geom_hbond_distance_HA
_geom_hbond_distance_DA
_geom_hbond_angle_DHA
_geom_hbond_publ_flag
C2 H2 O1 . 0.93(2) 2.438(19) 2.717(3) 97.2(13) y
C4 H4 O4 . 0.886(19) 2.571(18) 2.938(2) 105.8(13) y
C6 H6 O2 . 0.920(18) 2.422(18) 2.702(2) 97.6(13) y
C6 H6 O3 . 0.920(18) 2.696(18) 2.996(2) 100.0(13) y
C9 H9 O6 . 0.946(18) 2.543(17) 2.816(2) 96.8(11) y
C11 H11 O7 . 0.928(16) 2.479(16) 2.771(2) 98.4(11) y
C12 H12 O4 . 0.915(18) 2.855(16) 3.184(2) 102.7(12) y
C2 H2 O2 2_655 0.93(2) 2.796(19) 3.309(3) 115.7(14) y
C4 H4 O1 4_565 0.886(19) 2.596(19) 3.454(3) 163.2(15) y
C6 H6 O7 1_545 0.920(18) 2.707(19) 3.599(2) 163.5(15) y
C9 H9 O3 4_566 0.946(18) 2.401(18) 3.198(2) 141.6(13) y
C8 H8 O4 4_566 0.932(18) 2.998(18) 3.870(2) 156.4(14) y
C12 H12 O6 4_575 0.915(18) 2.489(18) 3.152(2) 129.6(13) y
C11 H11 O6 4_575 0.928(16) 2.805(16) 3.324(2) 116.5(11) y
C14 H14A O4 4_576 0.98(2) 2.74(2) 3.712(2) 173.3(15) y
C14 H14B O5 1_565 0.953(19) 2.67(2) 3.528(2) 149.7(15) y
C14 H14B O7 3_575 0.953(19) 2.839(19) 3.497(2) 127.1(13) y
C14 H14C O3 3_565 0.96(2) 2.721(19) 3.536(2) 143.2(15) y
C3 H3 Cg2 3_655 0.95(2) 2.85 3.70 149 y

loop_
_geom_torsion_atom_site_label_1
_geom_torsion_atom_site_label_2
_geom_torsion_atom_site_label_3
_geom_torsion_atom_site_label_4
_geom_torsion
_geom_torsion_publ_flag
O3 S1 O5 C7 178.58(11) ?
O4 S1 O5 C7 -51.51(13) ?
C5 S1 O5 C7 64.78(13) y
O2 N1 C1 C6 3.9(2) ?
O1 N1 C1 C6 -176.06(15) ?
O2 N1 C1 C2 -175.77(16) ?
O1 N1 C1 C2 4.3(2) ?
C6 C1 C2 C3 0.0(3) ?
N1 C1 C2 C3 179.71(16) ?
C1 C2 C3 C4 0.6(3) ?
C2 C3 C4 C5 -0.5(3) ?
C3 C4 C5 C6 -0.3(3) ?
C3 C4 C5 S1 177.75(14) ?
O3 S1 C5 C6 -36.51(15) ?
O4 S1 C5 C6 -171.30(13) ?
O5 S1 C5 C6 72.30(14) ?
O3 S1 C5 C4 145.38(14) ?
O4 S1 C5 C4 10.59(16) ?
O5 S1 C5 C4 -105.81(14) ?
C2 C1 C6 C5 -0.8(3) ?
N1 C1 C6 C5 179.54(14) ?
C4 C5 C6 C1 0.9(2) ?
S1 C5 C6 C1 -177.16(12) ?
S1 O5 C7 C12 82.62(16) ?
S1 O5 C7 C8 -103.36(15) ?
C12 C7 C8 C9 3.3(2) ?
O5 C7 C8 C9 -170.44(14) ?
C7 C8 C9 C10 -0.7(2) ?
C8 C9 C10 C11 -2.7(2) ?
C8 C9 C10 C13 173.00(15) ?
C9 C10 C11 C12 3.5(2) ?
C13 C10 C11 C12 -171.87(15) ?
C8 C7 C12 C11 -2.5(2) ?
O5 C7 C12 C11 171.19(13) ?
C10 C11 C12 C7 -1.0(2) ?
C14 O7 C13 O6 -2.3(2) ?
C14 O7 C13 C10 175.73(14) ?
C9 C10 C13 O6 -12.3(3) ?
C11 C10 C13 O6 163.26(17) ?
C9 C10 C13 O7 169.75(14) ?
C11 C10 C13 O7 -14.7(2) ?

loop_
_cod_related_entry_id
_cod_related_entry_database
_cod_related_entry_code
1 ChemSpider 252969
